data_7703512
loop_
_publ_author_name
'Uborsky, Dmitry V.'
'Mladentsev, Dmitry Y.'
'Guzeev, Bogdan A.'
'Borisov, Ilya S.'
'Vittoria, Antonio'
'Ehm, Christian'
'Cipullo, Roberta'
'Hendriksen, Coen'
'Friederichs, Nic'
'Busico, Vincenzo'
'Voskoboynikov, Alexander Z.'

_publ_section_title
;
 C<sub>1</sub>-Symmetric Si-bridged (2-indenyl)(1-indenyl)
 ansa-metallocenes as efficient ethene/1-hexene copolymerization
 catalysts.
;
_journal_issue 9
_journal_name_full 'Dalton transactions (Cambridge, England : 2003)'
_journal_page_first 3015
_journal_page_last 3025
_journal_paper_doi 10.1039/c9dt04896k
_journal_volume 49
_journal_year 2020
_chemical_formula_moiety 'C32 H26 Cl2 Si Zr'
_chemical_formula_sum 'C32 H26 Cl2 Si Zr'
_chemical_formula_weight 600.74
_space_group_crystal_system monoclinic
_space_group_IT_number 14
_space_group_name_Hall '-P 2yn'
_space_group_name_H-M_alt 'P 1 21/n 1'
_atom_sites_solution_hydrogens geom
_atom_sites_solution_primary dual
_audit_creation_date 2018-07-03
_audit_creation_method
;
Olex2 1.2
(compiled 2018.05.29 svn.r3508 for OlexSys, GUI svn.r5506)
;
_audit_update_record
;
2019-12-25 deposited with the CCDC.	2020-02-12 downloaded from the CCDC.
;
_cell_angle_alpha 90
_cell_angle_beta 96.9880(10)
_cell_angle_gamma 90
_cell_formula_units_Z 4
_cell_length_a 10.1061(4)
_cell_length_b 10.6032(4)
_cell_length_c 24.5397(10)
_cell_measurement_reflns_used 9996
_cell_measurement_temperature 120
_cell_measurement_theta_max 30.56
_cell_measurement_theta_min 2.29
_cell_volume 2610.07(18)
_computing_cell_refinement 'SAINT v8.34A (Bruker, 2013)'
_computing_data_reduction 'SAINT v8.34A (Bruker, 2013)'
_computing_molecular_graphics 'Olex2 (Dolomanov et al., 2009)'
_computing_publication_material 'Olex2 (Dolomanov et al., 2009)'
_computing_structure_refinement 'XL (Sheldrick, 2008)'
_computing_structure_solution 'ShelXT (Sheldrick, 2015)'
_diffrn_ambient_temperature 120
_diffrn_detector_area_resol_mean 8
_diffrn_measured_fraction_theta_full 1.000
_diffrn_measured_fraction_theta_max 1.000
_diffrn_measurement_device_type 'Bruker SMART APEX CCD area detector'
_diffrn_measurement_method '\w and \f scans'
_diffrn_radiation_monochromator graphite
_diffrn_radiation_type MoK\a
_diffrn_radiation_wavelength 0.71073
_diffrn_reflns_av_R_equivalents 0.0407
_diffrn_reflns_av_unetI/netI 0.0234
_diffrn_reflns_Laue_measured_fraction_full 1.000
_diffrn_reflns_Laue_measured_fraction_max 1.000
_diffrn_reflns_limit_h_max 13
_diffrn_reflns_limit_h_min -13
_diffrn_reflns_limit_k_max 14
_diffrn_reflns_limit_k_min -14
_diffrn_reflns_limit_l_max 33
_diffrn_reflns_limit_l_min -33
_diffrn_reflns_number 51545
_diffrn_reflns_point_group_measured_fraction_full 1.000
_diffrn_reflns_point_group_measured_fraction_max 1.000
_diffrn_reflns_theta_full 25.242
_diffrn_reflns_theta_max 28.999
_diffrn_reflns_theta_min 1.672
_diffrn_source 'sealed tube'
_diffrn_standards_number 0
_exptl_absorpt_coefficient_mu 0.693
_exptl_absorpt_correction_T_max 0.7461
_exptl_absorpt_correction_T_min 0.7067
_exptl_absorpt_correction_type multi-scan
_exptl_absorpt_process_details
'SADABS-2008/1 (Bruker,2008) was used for absorption correction. wR2(int) was 0.0585 before and 0.0501 after correction. The Ratio of minimum to maximum transmission is 0.9472. The \l/2 correction factor is 0.0015.'
_exptl_crystal_colour orange
_exptl_crystal_colour_primary orange
_exptl_crystal_density_diffrn 1.529
_exptl_crystal_description plate
_exptl_crystal_F_000 1224
_exptl_crystal_size_max 0.14
_exptl_crystal_size_mid 0.08
_exptl_crystal_size_min 0.02
_refine_diff_density_max 0.561
_refine_diff_density_min -0.285
_refine_diff_density_rms 0.073
_refine_ls_extinction_method none
_refine_ls_goodness_of_fit_ref 1.052
_refine_ls_hydrogen_treatment constr
_refine_ls_matrix_type full
_refine_ls_number_parameters 327
_refine_ls_number_reflns 6941
_refine_ls_number_restraints 0
_refine_ls_restrained_S_all 1.052
_refine_ls_R_factor_all 0.0363
_refine_ls_R_factor_gt 0.0271
_refine_ls_shift/su_max 0.003
_refine_ls_shift/su_mean 0.000
_refine_ls_structure_factor_coef Fsqd
_refine_ls_weighting_details 'w=1/[\s^2^(Fo^2^)+(0.0339P)^2^+1.6997P] where P=(Fo^2^+2Fc^2^)/3'
_refine_ls_weighting_scheme calc
_refine_ls_wR_factor_gt 0.0660
_refine_ls_wR_factor_ref 0.0713
_reflns_Friedel_coverage 0.000
_reflns_number_gt 5910
_reflns_number_total 6941
_reflns_threshold_expression 'I > 2\s(I)'
_cod_data_source_file c9dt04896k2.cif
_cod_data_source_block a_CCDC1
_cod_depositor_comments 'Adding full bibliography for 7703511--7703512.cif.'
_cod_database_code 7703512
_shelxl_version_number 2014/6
_shelx_space_group_comment
;
The symmetry employed for this shelxl refinement is uniquely defined
by the following loop, which should always be used as a source of
symmetry information in preference to the above space-group names.
They are only intended as comments.
;
_olex2_refinement_description
;
1. Fixed Uiso
 At 1.2 times of:
  All C(H) groups
 At 1.5 times of:
  All C(H,H,H) groups
2.a Aromatic/amide H refined with riding coordinates:
 C2(H2), C5(H5), C6(H6), C7(H7), C8(H8), C13(H13), C14(H14), C15(H15),
 C16(H16), C18(H18), C20(H20), C21(H21), C22(H22), C23(H23), C24(H24), C26(H26),
  C27(H27), C28(H28), C29(H29), C30(H30)
2.b Idealised Me refined as rotating group:
 C31(H31A,H31B,H31C), C32(H32A,H32B,H32C)
;
_olex2_submission_special_instructions 'No special instructions were received'

loop_
_space_group_symop_operation_xyz
'x, y, z'
'-x+1/2, y+1/2, -z+1/2'
'-x, -y, -z'
'x-1/2, -y-1/2, z-1/2'

loop_
_atom_site_label
_atom_site_type_symbol
_atom_site_fract_x
_atom_site_fract_y
_atom_site_fract_z
_atom_site_U_iso_or_equiv
_atom_site_adp_type
_atom_site_occupancy
_atom_site_site_symmetry_order
_atom_site_calc_flag
_atom_site_refinement_flags_posn
_atom_site_refinement_flags_adp
_atom_site_refinement_flags_occupancy
_atom_site_disorder_assembly
_atom_site_disorder_group
Zr1 Zr 0.40012(2) 0.78946(2) 0.60177(2) 0.01371(5) Uani 1 1 d . . . . .
Cl1 Cl 0.20041(4) 0.74415(4) 0.64366(2) 0.02154(9) Uani 1 1 d . . . . .
Cl2 Cl 0.34331(5) 0.99436(4) 0.56154(2) 0.02503(10) Uani 1 1 d . . . . .
Si1 Si 0.69894(5) 0.67700(5) 0.58598(2) 0.01638(10) Uani 1 1 d . . . . .
C1 C 0.52894(17) 0.64907(16) 0.54797(7) 0.0178(3) Uani 1 1 d . . . . .
C2 C 0.46268(17) 0.73578(17) 0.50926(7) 0.0181(3) Uani 1 1 d . . . . .
H2 H 0.5056 0.7974 0.4910 0.022 Uiso 1 1 calc R . . . .
C3 C 0.32345(17) 0.71575(17) 0.50239(7) 0.0177(3) Uani 1 1 d . . . . .
C4 C 0.29867(17) 0.60863(16) 0.53572(7) 0.0179(3) Uani 1 1 d . . . . .
C5 C 0.18003(18) 0.54113(18) 0.54246(7) 0.0208(3) Uani 1 1 d . . . . .
H5 H 0.0982 0.5676 0.5247 0.025 Uiso 1 1 calc R . . . .
C6 C 0.1883(2) 0.43681(18) 0.57543(8) 0.0248(4) Uani 1 1 d . . . . .
H6 H 0.1114 0.3915 0.5796 0.030 Uiso 1 1 calc R . . . .
C7 C 0.3123(2) 0.39637(18) 0.60344(8) 0.0248(4) Uani 1 1 d . . . . .
H7 H 0.3147 0.3249 0.6255 0.030 Uiso 1 1 calc R . . . .
C8 C 0.42823(19) 0.45990(17) 0.59878(7) 0.0208(4) Uani 1 1 d . . . . .
H8 H 0.5082 0.4332 0.6181 0.025 Uiso 1 1 calc R . . . .
C9 C 0.42459(17) 0.56773(16) 0.56385(7) 0.0176(3) Uani 1 1 d . . . . .
C10 C 0.63478(16) 0.76542(16) 0.64423(7) 0.0152(3) Uani 1 1 d . . . . .
C11 C 0.55820(16) 0.72167(15) 0.68625(7) 0.0143(3) Uani 1 1 d . . . . .
C12 C 0.49535(16) 0.82955(16) 0.70813(7) 0.0159(3) Uani 1 1 d . . . . .
C13 C 0.42737(17) 0.84391(17) 0.75515(7) 0.0196(3) Uani 1 1 d . . . . .
H13 H 0.4103 0.7747 0.7765 0.023 Uiso 1 1 calc R . . . .
C14 C 0.38771(19) 0.96226(18) 0.76814(8) 0.0235(4) Uani 1 1 d . . . . .
H14 H 0.3462 0.9736 0.7996 0.028 Uiso 1 1 calc R . . . .
C15 C 0.40824(19) 1.06808(18) 0.73493(8) 0.0245(4) Uani 1 1 d . . . . .
H15 H 0.3755 1.1463 0.7440 0.029 Uiso 1 1 calc R . . . .
C16 C 0.47479(18) 1.05803(17) 0.69006(8) 0.0221(4) Uani 1 1 d . . . . .
H16 H 0.4878 1.1282 0.6686 0.027 Uiso 1 1 calc R . . . .
C17 C 0.52393(16) 0.93732(16) 0.67678(7) 0.0168(3) Uani 1 1 d . . . . .
C18 C 0.60666(16) 0.89675(16) 0.63680(7) 0.0164(3) Uani 1 1 d . . . . .
H18 H 0.6373 0.9478 0.6102 0.020 Uiso 1 1 calc R . . . .
C19 C 0.22321(18) 0.78217(17) 0.46373(7) 0.0188(3) Uani 1 1 d . . . . .
C20 C 0.10026(19) 0.81906(19) 0.47893(8) 0.0240(4) Uani 1 1 d . . . . .
H20 H 0.0811 0.8033 0.5144 0.029 Uiso 1 1 calc R . . . .
C21 C 0.0063(2) 0.8789(2) 0.44185(8) 0.0282(4) Uani 1 1 d . . . . .
H21 H -0.0748 0.9037 0.4527 0.034 Uiso 1 1 calc R . . . .
C22 C 0.0328(2) 0.9017(2) 0.38871(8) 0.0307(4) Uani 1 1 d . . . . .
H22 H -0.0307 0.9411 0.3638 0.037 Uiso 1 1 calc R . . . .
C23 C 0.1544(2) 0.86566(19) 0.37282(8) 0.0284(4) Uani 1 1 d . . . . .
H23 H 0.1724 0.8807 0.3371 0.034 Uiso 1 1 calc R . . . .
C24 C 0.24939(19) 0.80715(18) 0.41014(7) 0.0229(4) Uani 1 1 d . . . . .
H24 H 0.3312 0.7844 0.3994 0.028 Uiso 1 1 calc R . . . .
C25 C 0.56276(17) 0.59528(16) 0.71175(7) 0.0161(3) Uani 1 1 d . . . . .
C26 C 0.44958(18) 0.54258(17) 0.73042(7) 0.0191(3) Uani 1 1 d . . . . .
H26 H 0.3694 0.5866 0.7259 0.023 Uiso 1 1 calc R . . . .
C27 C 0.45573(19) 0.42536(18) 0.75562(8) 0.0243(4) Uani 1 1 d . . . . .
H27 H 0.3805 0.3922 0.7687 0.029 Uiso 1 1 calc R . . . .
C28 C 0.5736(2) 0.35759(18) 0.76128(8) 0.0272(4) Uani 1 1 d . . . . .
H28 H 0.5774 0.2785 0.7778 0.033 Uiso 1 1 calc R . . . .
C29 C 0.6855(2) 0.40776(18) 0.74239(8) 0.0260(4) Uani 1 1 d . . . . .
H29 H 0.7639 0.3612 0.7452 0.031 Uiso 1 1 calc R . . . .
C30 C 0.68166(18) 0.52763(17) 0.71914(7) 0.0201(3) Uani 1 1 d . . . . .
H30 H 0.7589 0.5627 0.7085 0.024 Uiso 1 1 calc R . . . .
C31 C 0.79552(19) 0.78869(19) 0.54816(8) 0.0238(4) Uani 1 1 d . . . . .
H31A H 0.7426 0.8623 0.5383 0.036 Uiso 1 1 calc GR . . . .
H31B H 0.8187 0.7488 0.5155 0.036 Uiso 1 1 calc GR . . . .
H31C H 0.8753 0.8128 0.5711 0.036 Uiso 1 1 calc GR . . . .
C32 C 0.8023(2) 0.53414(18) 0.60217(8) 0.0247(4) Uani 1 1 d . . . . .
H32A H 0.8807 0.5563 0.6263 0.037 Uiso 1 1 calc GR . . . .
H32B H 0.8278 0.4994 0.5689 0.037 Uiso 1 1 calc GR . . . .
H32C H 0.7518 0.4728 0.6197 0.037 Uiso 1 1 calc GR . . . .

loop_
_atom_site_aniso_label
_atom_site_aniso_U_11
_atom_site_aniso_U_22
_atom_site_aniso_U_33
_atom_site_aniso_U_23
_atom_site_aniso_U_13
_atom_site_aniso_U_12
Zr1 0.01419(8) 0.01431(8) 0.01284(8) 0.00004(6) 0.00251(5) -0.00108(6)
Cl1 0.01774(19) 0.0284(2) 0.0196(2) -0.00450(16) 0.00691(15) -0.00475(16)
Cl2 0.0284(2) 0.0189(2) 0.0260(2) 0.00478(16) -0.00393(17) 0.00158(17)
Si1 0.0158(2) 0.0185(2) 0.0155(2) -0.00075(17) 0.00446(17) 0.00072(17)
C1 0.0206(8) 0.0203(8) 0.0134(7) -0.0027(6) 0.0052(6) -0.0008(7)
C2 0.0194(8) 0.0220(8) 0.0138(7) -0.0014(6) 0.0053(6) -0.0030(7)
C3 0.0196(8) 0.0217(8) 0.0122(7) -0.0019(6) 0.0032(6) -0.0037(7)
C4 0.0212(8) 0.0198(8) 0.0131(7) -0.0041(6) 0.0038(6) -0.0039(7)
C5 0.0226(9) 0.0245(9) 0.0153(8) -0.0044(7) 0.0031(6) -0.0061(7)
C6 0.0299(10) 0.0238(9) 0.0215(9) -0.0039(7) 0.0066(7) -0.0114(8)
C7 0.0369(11) 0.0181(8) 0.0197(9) 0.0006(7) 0.0048(8) -0.0068(8)
C8 0.0270(9) 0.0180(8) 0.0174(8) -0.0023(6) 0.0032(7) 0.0005(7)
C9 0.0224(8) 0.0171(8) 0.0137(8) -0.0046(6) 0.0045(6) -0.0031(6)
C10 0.0133(7) 0.0176(8) 0.0145(7) -0.0004(6) 0.0002(6) -0.0019(6)
C11 0.0145(7) 0.0156(7) 0.0127(7) -0.0005(6) 0.0014(6) -0.0015(6)
C12 0.0150(7) 0.0177(8) 0.0148(7) -0.0027(6) 0.0006(6) -0.0013(6)
C13 0.0177(8) 0.0233(9) 0.0182(8) -0.0021(7) 0.0042(6) -0.0015(7)
C14 0.0222(9) 0.0281(9) 0.0209(9) -0.0079(7) 0.0062(7) 0.0013(7)
C15 0.0242(9) 0.0194(9) 0.0304(10) -0.0069(7) 0.0050(8) 0.0014(7)
C16 0.0240(9) 0.0157(8) 0.0266(9) -0.0034(7) 0.0029(7) -0.0015(7)
C17 0.0159(8) 0.0166(8) 0.0175(8) -0.0029(6) 0.0009(6) -0.0026(6)
C18 0.0164(8) 0.0157(8) 0.0174(8) 0.0004(6) 0.0030(6) -0.0028(6)
C19 0.0197(8) 0.0213(8) 0.0147(8) -0.0001(6) -0.0011(6) -0.0052(7)
C20 0.0208(9) 0.0322(10) 0.0185(8) 0.0031(7) 0.0002(7) -0.0042(7)
C21 0.0203(9) 0.0321(10) 0.0312(10) 0.0053(8) -0.0007(8) -0.0026(8)
C22 0.0305(10) 0.0312(10) 0.0270(10) 0.0095(8) -0.0099(8) -0.0073(8)
C23 0.0372(11) 0.0304(10) 0.0163(9) 0.0067(7) -0.0013(8) -0.0099(9)
C24 0.0250(9) 0.0254(9) 0.0186(8) 0.0012(7) 0.0034(7) -0.0060(7)
C25 0.0200(8) 0.0163(8) 0.0115(7) -0.0007(6) 0.0000(6) -0.0005(6)
C26 0.0205(8) 0.0202(8) 0.0166(8) 0.0007(6) 0.0023(6) -0.0019(7)
C27 0.0271(9) 0.0249(9) 0.0204(9) 0.0043(7) 0.0015(7) -0.0072(8)
C28 0.0325(10) 0.0202(9) 0.0267(10) 0.0074(7) -0.0055(8) -0.0003(8)
C29 0.0242(9) 0.0241(9) 0.0276(10) 0.0035(8) -0.0054(7) 0.0051(7)
C30 0.0185(8) 0.0231(9) 0.0182(8) 0.0011(7) -0.0001(6) 0.0005(7)
C31 0.0220(9) 0.0287(10) 0.0222(9) 0.0013(7) 0.0086(7) -0.0018(7)
C32 0.0264(9) 0.0260(9) 0.0221(9) -0.0027(7) 0.0051(7) 0.0080(8)

loop_
_atom_type_symbol
_atom_type_description
_atom_type_scat_dispersion_real
_atom_type_scat_dispersion_imag
_atom_type_scat_source
C C 0.0033 0.0016 'International Tables Vol C Tables 4.2.6.8 and 6.1.1.4'
H H 0.0000 0.0000 'International Tables Vol C Tables 4.2.6.8 and 6.1.1.4'
Cl Cl 0.1484 0.1585 'International Tables Vol C Tables 4.2.6.8 and 6.1.1.4'
Si Si 0.0817 0.0704 'International Tables Vol C Tables 4.2.6.8 and 6.1.1.4'
Zr Zr -2.9673 0.5597 'International Tables Vol C Tables 4.2.6.8 and 6.1.1.4'

loop_
_geom_angle_atom_site_label_1
_geom_angle_atom_site_label_2
_geom_angle_atom_site_label_3
_geom_angle
_geom_angle_site_symmetry_1
_geom_angle_site_symmetry_3
_geom_angle_publ_flag
Cl1 Zr1 Cl2 100.494(17) . . ?
Cl1 Zr1 C1 129.01(4) . . ?
Cl1 Zr1 C2 131.10(4) . . ?
Cl1 Zr1 C3 99.82(4) . . ?
Cl1 Zr1 C4 80.49(4) . . ?
Cl1 Zr1 C9 95.44(4) . . ?
Cl1 Zr1 C10 127.14(4) . . ?
Cl1 Zr1 C11 94.05(4) . . ?
Cl1 Zr1 C12 80.71(4) . . ?
Cl1 Zr1 C17 99.91(4) . . ?
Cl1 Zr1 C18 131.63(4) . . ?
Cl2 Zr1 C1 115.93(4) . . ?
Cl2 Zr1 C2 84.70(4) . . ?
Cl2 Zr1 C3 81.84(4) . . ?
Cl2 Zr1 C4 110.25(4) . . ?
Cl2 Zr1 C9 134.86(4) . . ?
Cl2 Zr1 C10 115.41(4) . . ?
Cl2 Zr1 C11 132.38(4) . . ?
Cl2 Zr1 C12 106.91(4) . . ?
Cl2 Zr1 C17 79.57(4) . . ?
Cl2 Zr1 C18 82.86(4) . . ?
C1 Zr1 C2 33.48(6) . . ?
C1 Zr1 C3 55.24(6) . . ?
C1 Zr1 C4 54.73(6) . . ?
C1 Zr1 C9 33.60(5) . . ?
C1 Zr1 C10 67.86(6) . . ?
C1 Zr1 C11 86.90(5) . . ?
C1 Zr1 C12 117.58(5) . . ?
C1 Zr1 C17 120.01(6) . . ?
C2 Zr1 C3 32.20(5) . . ?
C2 Zr1 C4 52.95(5) . . ?
C2 Zr1 C9 53.95(6) . . ?
C2 Zr1 C11 118.05(6) . . ?
C2 Zr1 C12 144.53(5) . . ?
C2 Zr1 C17 128.61(6) . . ?
C3 Zr1 C4 31.97(5) . . ?
C3 Zr1 C12 171.05(5) . . ?
C3 Zr1 C17 154.98(5) . . ?
C4 Zr1 C12 140.72(5) . . ?
C9 Zr1 C3 53.80(6) . . ?
C9 Zr1 C4 32.15(5) . . ?
C9 Zr1 C11 87.60(5) . . ?
C9 Zr1 C12 117.26(5) . . ?
C9 Zr1 C17 138.51(6) . . ?
C10 Zr1 C2 91.35(6) . . ?
C10 Zr1 C3 121.68(5) . . ?
C10 Zr1 C4 117.59(6) . . ?
C10 Zr1 C9 85.90(6) . . ?
C10 Zr1 C11 33.10(5) . . ?
C10 Zr1 C12 53.25(5) . . ?
C10 Zr1 C17 54.29(5) . . ?
C11 Zr1 C3 139.79(5) . . ?
C11 Zr1 C4 116.82(5) . . ?
C11 Zr1 C12 31.67(5) . . ?
C11 Zr1 C17 53.21(5) . . ?
C17 Zr1 C4 170.01(5) . . ?
C17 Zr1 C12 31.05(5) . . ?
C18 Zr1 C1 89.16(6) . . ?
C18 Zr1 C2 97.26(6) . . ?
C18 Zr1 C3 128.17(5) . . ?
C18 Zr1 C4 143.88(5) . . ?
C18 Zr1 C9 116.19(6) . . ?
C18 Zr1 C10 33.71(5) . . ?
C18 Zr1 C11 54.77(5) . . ?
C18 Zr1 C12 52.97(5) . . ?
C18 Zr1 C17 32.62(5) . . ?
C1 Si1 C10 94.40(7) . . ?
C31 Si1 C1 110.98(8) . . ?
C31 Si1 C10 108.17(8) . . ?
C31 Si1 C32 108.17(9) . . ?
C32 Si1 C1 115.80(9) . . ?
C32 Si1 C10 118.63(8) . . ?
Si1 C1 Zr1 98.62(7) . . ?
C2 C1 Zr1 74.46(10) . . ?
C2 C1 Si1 123.76(13) . . ?
C2 C1 C9 105.29(15) . . ?
C9 C1 Zr1 76.51(10) . . ?
C9 C1 Si1 127.70(13) . . ?
Zr1 C2 H2 117.6 . . ?
C1 C2 Zr1 72.06(9) . . ?
C1 C2 H2 124.4 . . ?
C3 C2 Zr1 77.52(10) . . ?
C3 C2 C1 111.22(15) . . ?
C3 C2 H2 124.4 . . ?
C2 C3 Zr1 70.28(9) . . ?
C2 C3 C4 106.89(15) . . ?
C2 C3 C19 126.82(16) . . ?
C4 C3 Zr1 75.86(9) . . ?
C4 C3 C19 125.96(16) . . ?
C19 C3 Zr1 124.32(12) . . ?
C3 C4 Zr1 72.18(9) . . ?
C3 C4 C9 107.80(15) . . ?
C5 C4 Zr1 124.37(11) . . ?
C5 C4 C3 132.08(17) . . ?
C5 C4 C9 120.07(16) . . ?
C9 C4 Zr1 70.68(9) . . ?
C4 C5 H5 120.5 . . ?
C6 C5 C4 118.93(18) . . ?
C6 C5 H5 120.5 . . ?
C5 C6 H6 119.4 . . ?
C5 C6 C7 121.20(17) . . ?
C7 C6 H6 119.4 . . ?
C6 C7 H7 119.2 . . ?
C8 C7 C6 121.66(17) . . ?
C8 C7 H7 119.2 . . ?
C7 C8 H8 120.5 . . ?
C7 C8 C9 119.00(17) . . ?
C9 C8 H8 120.5 . . ?
C1 C9 Zr1 69.90(9) . . ?
C4 C9 Zr1 77.17(10) . . ?
C4 C9 C1 108.73(15) . . ?
C8 C9 Zr1 121.05(11) . . ?
C8 C9 C1 132.13(17) . . ?
C8 C9 C4 119.11(16) . . ?
Si1 C10 Zr1 97.56(7) . . ?
C11 C10 Zr1 76.38(9) . . ?
C11 C10 Si1 130.26(12) . . ?
C18 C10 Zr1 71.43(9) . . ?
C18 C10 Si1 117.93(12) . . ?
C18 C10 C11 106.84(14) . . ?
C10 C11 Zr1 70.52(9) . . ?
C10 C11 C12 108.08(14) . . ?
C10 C11 C25 127.15(15) . . ?
C12 C11 Zr1 79.59(9) . . ?
C12 C11 C25 123.64(15) . . ?
C25 C11 Zr1 125.56(11) . . ?
C11 C12 Zr1 68.74(9) . . ?
C13 C12 Zr1 130.57(12) . . ?
C13 C12 C11 131.68(16) . . ?
C13 C12 C17 120.10(16) . . ?
C17 C12 Zr1 71.15(9) . . ?
C17 C12 C11 107.89(14) . . ?
C12 C13 H13 120.9 . . ?
C14 C13 C12 118.18(17) . . ?
C14 C13 H13 120.9 . . ?
C13 C14 H14 119.2 . . ?
C13 C14 C15 121.69(17) . . ?
C15 C14 H14 119.2 . . ?
C14 C15 H15 119.2 . . ?
C16 C15 C14 121.61(17) . . ?
C16 C15 H15 119.2 . . ?
C15 C16 H16 120.8 . . ?
C15 C16 C17 118.36(17) . . ?
C17 C16 H16 120.8 . . ?
C12 C17 Zr1 77.80(9) . . ?
C12 C17 C18 107.61(15) . . ?
C16 C17 Zr1 123.28(12) . . ?
C16 C17 C12 119.82(16) . . ?
C16 C17 C18 132.53(16) . . ?
C18 C17 Zr1 66.85(9) . . ?
Zr1 C18 H18 111.6 . . ?
C10 C18 Zr1 74.86(9) . . ?
C10 C18 C17 109.23(15) . . ?
C10 C18 H18 125.4 . . ?
C17 C18 Zr1 80.53(10) . . ?
C17 C18 H18 125.4 . . ?
C20 C19 C3 121.62(16) . . ?
C20 C19 C24 118.35(17) . . ?
C24 C19 C3 120.02(16) . . ?
C19 C20 H20 119.5 . . ?
C21 C20 C19 120.90(18) . . ?
C21 C20 H20 119.5 . . ?
C20 C21 H21 119.9 . . ?
C22 C21 C20 120.21(19) . . ?
C22 C21 H21 119.9 . . ?
C21 C22 H22 120.1 . . ?
C21 C22 C23 119.73(18) . . ?
C23 C22 H22 120.1 . . ?
C22 C23 H23 119.9 . . ?
C22 C23 C24 120.14(18) . . ?
C24 C23 H23 119.9 . . ?
C19 C24 H24 119.7 . . ?
C23 C24 C19 120.66(18) . . ?
C23 C24 H24 119.7 . . ?
C26 C25 C11 121.09(15) . . ?
C30 C25 C11 120.30(16) . . ?
C30 C25 C26 118.58(16) . . ?
C25 C26 H26 119.7 . . ?
C27 C26 C25 120.67(17) . . ?
C27 C26 H26 119.7 . . ?
C26 C27 H27 119.9 . . ?
C28 C27 C26 120.12(18) . . ?
C28 C27 H27 119.9 . . ?
C27 C28 H28 120.1 . . ?
C29 C28 C27 119.78(18) . . ?
C29 C28 H28 120.1 . . ?
C28 C29 H29 119.8 . . ?
C28 C29 C30 120.46(18) . . ?
C30 C29 H29 119.8 . . ?
C25 C30 C29 120.28(17) . . ?
C25 C30 H30 119.9 . . ?
C29 C30 H30 119.9 . . ?
Si1 C31 H31A 109.5 . . ?
Si1 C31 H31B 109.5 . . ?
Si1 C31 H31C 109.5 . . ?
H31A C31 H31B 109.5 . . ?
H31A C31 H31C 109.5 . . ?
H31B C31 H31C 109.5 . . ?
Si1 C32 H32A 109.5 . . ?
Si1 C32 H32B 109.5 . . ?
Si1 C32 H32C 109.5 . . ?
H32A C32 H32B 109.5 . . ?
H32A C32 H32C 109.5 . . ?
H32B C32 H32C 109.5 . . ?

loop_
_geom_bond_atom_site_label_1
_geom_bond_atom_site_label_2
_geom_bond_distance
_geom_bond_site_symmetry_2
_geom_bond_publ_flag
Zr1 Cl1 2.4219(4) . ?
Zr1 Cl2 2.4263(5) . ?
Zr1 C1 2.4641(17) . ?
Zr1 C2 2.4953(17) . ?
Zr1 C3 2.5881(17) . ?
Zr1 C4 2.6362(17) . ?
Zr1 C9 2.5515(17) . ?
Zr1 C10 2.4847(16) . ?
Zr1 C11 2.5615(16) . ?
Zr1 C12 2.7033(16) . ?
Zr1 C17 2.6175(16) . ?
Zr1 C18 2.4400(17) . ?
Si1 C1 1.8760(18) . ?
Si1 C10 1.8890(17) . ?
Si1 C31 1.8538(19) . ?
Si1 C32 1.8553(19) . ?
C1 C2 1.429(2) . ?
C1 C9 1.452(2) . ?
C2 H2 0.9300 . ?
C2 C3 1.413(2) . ?
C3 C4 1.439(2) . ?
C3 C19 1.479(2) . ?
C4 C5 1.423(2) . ?
C4 C9 1.439(2) . ?
C5 H5 0.9300 . ?
C5 C6 1.367(3) . ?
C6 H6 0.9300 . ?
C6 C7 1.420(3) . ?
C7 H7 0.9300 . ?
C7 C8 1.368(3) . ?
C8 H8 0.9300 . ?
C8 C9 1.427(2) . ?
C10 C11 1.439(2) . ?
C10 C18 1.428(2) . ?
C11 C12 1.443(2) . ?
C11 C25 1.477(2) . ?
C12 C13 1.421(2) . ?
C12 C17 1.427(2) . ?
C13 H13 0.9300 . ?
C13 C14 1.367(3) . ?
C14 H14 0.9300 . ?
C14 C15 1.417(3) . ?
C15 H15 0.9300 . ?
C15 C16 1.363(3) . ?
C16 H16 0.9300 . ?
C16 C17 1.425(2) . ?
C17 C18 1.430(2) . ?
C18 H18 0.9300 . ?
C19 C20 1.396(3) . ?
C19 C24 1.398(2) . ?
C20 H20 0.9300 . ?
C20 C21 1.386(3) . ?
C21 H21 0.9300 . ?
C21 C22 1.384(3) . ?
C22 H22 0.9300 . ?
C22 C23 1.388(3) . ?
C23 H23 0.9300 . ?
C23 C24 1.390(3) . ?
C24 H24 0.9300 . ?
C25 C26 1.399(2) . ?
C25 C30 1.392(2) . ?
C26 H26 0.9300 . ?
C26 C27 1.386(3) . ?
C27 H27 0.9300 . ?
C27 C28 1.383(3) . ?
C28 H28 0.9300 . ?
C28 C29 1.380(3) . ?
C29 H29 0.9300 . ?
C29 C30 1.392(3) . ?
C30 H30 0.9300 . ?
C31 H31A 0.9600 . ?
C31 H31B 0.9600 . ?
C31 H31C 0.9600 . ?
C32 H32A 0.9600 . ?
C32 H32B 0.9600 . ?
C32 H32C 0.9600 . ?

loop_
_geom_torsion_atom_site_label_1
_geom_torsion_atom_site_label_2
_geom_torsion_atom_site_label_3
_geom_torsion_atom_site_label_4
_geom_torsion
_geom_torsion_site_symmetry_1
_geom_torsion_site_symmetry_2
_geom_torsion_site_symmetry_3
_geom_torsion_site_symmetry_4
_geom_torsion_publ_flag
Zr1 C1 C2 C3 -68.32(13) . . . . ?
Zr1 C1 C9 C4 68.05(12) . . . . ?
Zr1 C1 C9 C8 -114.18(19) . . . . ?
Zr1 C2 C3 C4 -67.66(12) . . . . ?
Zr1 C2 C3 C19 118.67(17) . . . . ?
Zr1 C3 C4 C5 120.57(19) . . . . ?
Zr1 C3 C4 C9 -62.09(11) . . . . ?
Zr1 C3 C19 C20 -49.4(2) . . . . ?
Zr1 C3 C19 C24 131.93(15) . . . . ?
Zr1 C4 C5 C6 -86.8(2) . . . . ?
Zr1 C4 C9 C1 -63.29(11) . . . . ?
Zr1 C4 C9 C8 118.60(15) . . . . ?
Zr1 C10 C11 C12 -71.51(11) . . . . ?
Zr1 C10 C11 C25 120.39(16) . . . . ?
Zr1 C10 C18 C17 74.05(12) . . . . ?
Zr1 C11 C12 C13 126.01(19) . . . . ?
Zr1 C11 C12 C17 -60.67(12) . . . . ?
Zr1 C11 C25 C26 -57.2(2) . . . . ?
Zr1 C11 C25 C30 124.73(15) . . . . ?
Zr1 C12 C13 C14 -88.5(2) . . . . ?
Zr1 C12 C17 C16 121.55(16) . . . . ?
Zr1 C12 C17 C18 -60.62(11) . . . . ?
Zr1 C17 C18 C10 -70.21(12) . . . . ?
Si1 C1 C2 Zr1 -90.07(12) . . . . ?
Si1 C1 C2 C3 -158.39(13) . . . . ?
Si1 C1 C9 Zr1 90.54(13) . . . . ?
Si1 C1 C9 C4 158.58(13) . . . . ?
Si1 C1 C9 C8 -23.6(3) . . . . ?
Si1 C10 C11 Zr1 -88.41(13) . . . . ?
Si1 C10 C11 C12 -159.91(13) . . . . ?
Si1 C10 C11 C25 32.0(3) . . . . ?
Si1 C10 C18 Zr1 88.79(10) . . . . ?
Si1 C10 C18 C17 162.84(12) . . . . ?
C1 Si1 C10 Zr1 -10.44(7) . . . . ?
C1 Si1 C10 C11 68.09(16) . . . . ?
C1 Si1 C10 C18 -83.39(14) . . . . ?
C1 C2 C3 Zr1 64.89(12) . . . . ?
C1 C2 C3 C4 -2.8(2) . . . . ?
C1 C2 C3 C19 -176.44(16) . . . . ?
C2 C1 C9 Zr1 -69.44(11) . . . . ?
C2 C1 C9 C4 -1.39(18) . . . . ?
C2 C1 C9 C8 176.38(17) . . . . ?
C2 C3 C4 Zr1 63.88(11) . . . . ?
C2 C3 C4 C5 -175.54(18) . . . . ?
C2 C3 C4 C9 1.80(18) . . . . ?
C2 C3 C19 C20 -139.43(19) . . . . ?
C2 C3 C19 C24 41.9(3) . . . . ?
C3 C4 C5 C6 176.38(18) . . . . ?
C3 C4 C9 Zr1 63.05(12) . . . . ?
C3 C4 C9 C1 -0.24(18) . . . . ?
C3 C4 C9 C8 -178.35(15) . . . . ?
C3 C19 C20 C21 -178.63(18) . . . . ?
C3 C19 C24 C23 177.83(17) . . . . ?
C4 C3 C19 C20 48.1(3) . . . . ?
C4 C3 C19 C24 -130.62(19) . . . . ?
C4 C5 C6 C7 1.0(3) . . . . ?
C5 C4 C9 Zr1 -119.23(15) . . . . ?
C5 C4 C9 C1 177.48(15) . . . . ?
C5 C4 C9 C8 -0.6(2) . . . . ?
C5 C6 C7 C8 0.1(3) . . . . ?
C6 C7 C8 C9 -1.5(3) . . . . ?
C7 C8 C9 Zr1 93.91(18) . . . . ?
C7 C8 C9 C1 -175.88(18) . . . . ?
C7 C8 C9 C4 1.7(2) . . . . ?
C9 C1 C2 Zr1 70.91(11) . . . . ?
C9 C1 C2 C3 2.59(19) . . . . ?
C9 C4 C5 C6 -0.7(3) . . . . ?
C10 Si1 C1 Zr1 10.56(8) . . . . ?
C10 Si1 C1 C2 87.58(15) . . . . ?
C10 Si1 C1 C9 -69.01(16) . . . . ?
C10 C11 C12 Zr1 65.37(11) . . . . ?
C10 C11 C12 C13 -168.62(18) . . . . ?
C10 C11 C12 C17 4.70(18) . . . . ?
C10 C11 C25 C26 -148.77(17) . . . . ?
C10 C11 C25 C30 33.2(2) . . . . ?
C11 C10 C18 Zr1 -68.83(11) . . . . ?
C11 C10 C18 C17 5.22(19) . . . . ?
C11 C12 C13 C14 174.43(18) . . . . ?
C11 C12 C17 Zr1 59.15(11) . . . . ?
C11 C12 C17 C16 -179.31(15) . . . . ?
C11 C12 C17 C18 -1.47(18) . . . . ?
C11 C25 C26 C27 -178.25(16) . . . . ?
C11 C25 C30 C29 -179.01(16) . . . . ?
C12 C11 C25 C26 44.8(2) . . . . ?
C12 C11 C25 C30 -133.23(18) . . . . ?
C12 C13 C14 C15 2.5(3) . . . . ?
C12 C17 C18 Zr1 67.86(12) . . . . ?
C12 C17 C18 C10 -2.35(19) . . . . ?
C13 C12 C17 Zr1 -126.61(15) . . . . ?
C13 C12 C17 C16 -5.1(2) . . . . ?
C13 C12 C17 C18 172.77(15) . . . . ?
C13 C14 C15 C16 -3.5(3) . . . . ?
C14 C15 C16 C17 0.2(3) . . . . ?
C15 C16 C17 Zr1 98.90(19) . . . . ?
C15 C16 C17 C12 4.0(3) . . . . ?
C15 C16 C17 C18 -173.17(18) . . . . ?
C16 C17 C18 Zr1 -114.7(2) . . . . ?
C16 C17 C18 C10 175.10(18) . . . . ?
C17 C12 C13 C14 1.8(3) . . . . ?
C18 C10 C11 Zr1 65.44(11) . . . . ?
C18 C10 C11 C12 -6.07(18) . . . . ?
C18 C10 C11 C25 -174.18(15) . . . . ?
C19 C3 C4 Zr1 -122.38(17) . . . . ?
C19 C3 C4 C5 -1.8(3) . . . . ?
C19 C3 C4 C9 175.54(16) . . . . ?
C19 C20 C21 C22 0.7(3) . . . . ?
C20 C19 C24 C23 -0.9(3) . . . . ?
C20 C21 C22 C23 -0.6(3) . . . . ?
C21 C22 C23 C24 -0.2(3) . . . . ?
C22 C23 C24 C19 1.0(3) . . . . ?
C24 C19 C20 C21 0.1(3) . . . . ?
C25 C11 C12 Zr1 -126.01(16) . . . . ?
C25 C11 C12 C13 0.0(3) . . . . ?
C25 C11 C12 C17 173.32(15) . . . . ?
C25 C26 C27 C28 -1.7(3) . . . . ?
C26 C25 C30 C29 2.9(3) . . . . ?
C26 C27 C28 C29 0.8(3) . . . . ?
C27 C28 C29 C30 1.9(3) . . . . ?
C28 C29 C30 C25 -3.8(3) . . . . ?
C30 C25 C26 C27 -0.2(3) . . . . ?
C31 Si1 C1 Zr1 -100.82(8) . . . . ?
C31 Si1 C1 C2 -23.80(17) . . . . ?
C31 Si1 C1 C9 179.61(15) . . . . ?
C31 Si1 C10 Zr1 103.34(8) . . . . ?
C31 Si1 C10 C11 -178.13(15) . . . . ?
C31 Si1 C10 C18 30.39(15) . . . . ?
C32 Si1 C1 Zr1 135.38(8) . . . . ?
C32 Si1 C1 C2 -147.60(14) . . . . ?
C32 Si1 C1 C9 55.81(18) . . . . ?
C32 Si1 C10 Zr1 -133.07(8) . . . . ?
C32 Si1 C10 C11 -54.55(18) . . . . ?
C32 Si1 C10 C18 153.98(13) . . . . ?
